data_2239006
loop_
_publ_author_name
'Corfield, Peter W. R.'
'Michalski, Joseph F.'

_publ_section_title
;
 \m-Cyanido-\k^2^<i>C</i>:<i>N</i>-dicyanido-\k^2^<i>C</i>-bis(<i>N</i>-ethylethylenediamine-\k^2^<i>N</i>,<i>N</i>')copper(II)copper(I)
;
_journal_issue 2
_journal_name_full 'Acta Crystallographica Section E'
_journal_page_first m76
_journal_page_last m77
_journal_paper_doi 10.1107/S160053681400172X
_journal_volume 70
_journal_year 2014
_chemical_formula_iupac '[Cu2 (C N)3 (C4 H12 N2)2]'
_chemical_formula_moiety 'C11 H24 Cu2 N7'
_chemical_formula_sum 'C11 H24 Cu2 N7'
_chemical_formula_weight 381.45
_chemical_name_systematic
;
\m-Cyanido-\k^2^<i>C</i>:<i>N</i>-dicyanido-\k^2^<i>C</i>-bis(<i>N</i>-ethylethylenediamine-\k^2^<i>N</i>,<i>N</i>')copper(II)copper(I)
;
_space_group_crystal_system monoclinic
_space_group_IT_number 15
_space_group_name_Hall '-C 2yc'
_symmetry_space_group_name_Hall '-C 2yc'
_symmetry_space_group_name_H-M 'C 1 2/c 1'
_atom_sites_solution_hydrogens geom
_atom_sites_solution_primary direct
_atom_sites_solution_secondary difmap
_audit_creation_method SHELXL-97
_cell_angle_alpha 90.00
_cell_angle_beta 91.520(10)
_cell_angle_gamma 90.00
_cell_formula_units_Z 4
_cell_length_a 11.4250(10)
_cell_length_b 9.679(2)
_cell_length_c 15.205(3)
_cell_measurement_reflns_used 25
_cell_measurement_temperature 301(2)
_cell_measurement_theta_max 19.07
_cell_measurement_theta_min 4.98
_cell_volume 1680.8(5)
_computing_cell_refinement 'CAD-4 Software (Enraf--Nonius, 1994)'
_computing_data_collection 'CAD-4 Software (Enraf--Nonius, 1994)'
_computing_data_reduction
;
data reduction followed procedures in Corfield <i>et al.</i> (1973);
data were averaged with a local version of SORTAV (Blessing, 1989)
;
_computing_molecular_graphics 'ORTEPIII (Burnett & Johnson, 1996)'
_computing_publication_material 'SHELXL97 (Sheldrick, 2008)'
_computing_structure_refinement 'SHELXL97 (Sheldrick, 2008)'
_computing_structure_solution 'SHELXS97 (Sheldrick, 2008)'
_diffrn_ambient_temperature 301(2)
_diffrn_measured_fraction_theta_full 1.000
_diffrn_measured_fraction_theta_max 1.000
_diffrn_measurement_device_type 'Enraf--Nonius CAD-4'
_diffrn_measurement_method '\q/2\q scans'
_diffrn_radiation_monochromator graphite
_diffrn_radiation_source 'fine-focus sealed tube'
_diffrn_radiation_type MoK\a
_diffrn_radiation_wavelength 0.71070
_diffrn_reflns_av_R_equivalents 0.0203
_diffrn_reflns_av_sigmaI/netI 0.0443
_diffrn_reflns_limit_h_max 14
_diffrn_reflns_limit_h_min -14
_diffrn_reflns_limit_k_max 12
_diffrn_reflns_limit_k_min -1
_diffrn_reflns_limit_l_max 19
_diffrn_reflns_limit_l_min -19
_diffrn_reflns_number 3737
_diffrn_reflns_theta_full 26.97
_diffrn_reflns_theta_max 26.97
_diffrn_reflns_theta_min 2.68
_diffrn_standards_decay_% 2.3(6)
_diffrn_standards_interval_time 120
_diffrn_standards_number 3
_exptl_absorpt_coefficient_mu 2.532
_exptl_absorpt_correction_T_max 0.5868
_exptl_absorpt_correction_T_min 0.5285
_exptl_absorpt_correction_type integration
_exptl_absorpt_process_details '(Busing & Levy, 1957)'
_exptl_crystal_colour 'dark blue'
_exptl_crystal_density_diffrn 1.507
_exptl_crystal_density_meas 1.497(2)
_exptl_crystal_density_method
;
Flotation in 1,2-dibromopropane/toluene mixtures.
Four independent determinations were made.
The observed density measurements were systematically 0.7% low, perhaps
due to the presence of occlusions in crystals that were large enough to use
for density measurements.
;
_exptl_crystal_description block
_exptl_crystal_F_000 788
_exptl_crystal_size_max 0.33
_exptl_crystal_size_mid 0.30
_exptl_crystal_size_min 0.30
_refine_diff_density_max 0.217
_refine_diff_density_min -0.253
_refine_ls_extinction_coef 0.0078(4)
_refine_ls_extinction_expression Fc^*^=kFc[1+0.001xFc^2^\l^3^/sin(2\q)]^-1/4^
_refine_ls_extinction_method 'SHELXL97 (Sheldrick, 2008)'
_refine_ls_goodness_of_fit_ref 1.060
_refine_ls_hydrogen_treatment mixed
_refine_ls_matrix_type full
_refine_ls_number_parameters 103
_refine_ls_number_reflns 1835
_refine_ls_number_restraints 0
_refine_ls_restrained_S_all 1.060
_refine_ls_R_factor_all 0.0231
_refine_ls_R_factor_gt 0.0199
_refine_ls_shift/su_max 0.001
_refine_ls_shift/su_mean 0.000
_refine_ls_structure_factor_coef Fsqd
_refine_ls_weighting_details 'calc w=1/[\s^2^(Fo^2^)+(0.0000P)^2^+0.2500P] where P=(Fo^2^+2Fc^2^)/3'
_refine_ls_weighting_scheme calc
_refine_ls_wR_factor_gt 0.0603
_refine_ls_wR_factor_ref 0.0616
_reflns_number_gt 1674
_reflns_number_total 1835
_reflns_threshold_expression I>2\s(I)
_cod_data_source_file lh5680sup1.cf
_cod_data_source_block I
_cod_original_sg_symbol_H-M 'C 2/c'
_cod_database_code 2239006
_cod_database_fobs_code 2239006

loop_
_symmetry_equiv_pos_as_xyz
'x, y, z'
'x, -y, z+1/2'
'x+1/2, y+1/2, z'
'x+1/2, -y+1/2, z+1/2'
'-x, -y, -z'
'-x, y, -z-1/2'
'-x+1/2, -y+1/2, -z'
'-x+1/2, y+1/2, -z-1/2'

loop_
_atom_site_type_symbol
_atom_site_label
_atom_site_fract_x
_atom_site_fract_y
_atom_site_fract_z
_atom_site_U_iso_or_equiv
_atom_site_adp_type
_atom_site_calc_flag
_atom_site_refinement_flags
_atom_site_occupancy
_atom_site_symmetry_multiplicity
_atom_site_disorder_assembly
_atom_site_disorder_group
Cu Cu1 0.5000 -0.29790(3) 0.2500 0.04340(12) Uani d S 1 2 . .
Cu Cu2 0.5000 0.24064(2) 0.2500 0.03031(11) Uani d S 1 2 . .
C C1 0.5000 -0.0984(3) 0.2500 0.0443(5) Uani d S 1 2 . .
N N1 0.5000 0.0193(2) 0.2500 0.0501(5) Uani d S 1 2 . .
C C2 0.39932(15) -0.40213(16) 0.32653(12) 0.0440(4) Uani d . 1 1 . .
N N2 0.34282(16) -0.46675(16) 0.37112(13) 0.0575(5) Uani d . 1 1 . .
N N3 0.67206(12) 0.29094(15) 0.27009(10) 0.0403(3) Uani d . 1 1 . .
H H3A 0.7170 0.2149 0.2662 0.048 Uiso calc R 1 1 A 1
H H3B 0.697(2) 0.341(2) 0.2337(15) 0.061(7) Uiso d . 1 1 B 2
C C4 0.68534(15) 0.35226(19) 0.35844(12) 0.0473(4) Uani d . 1 1 . .
H H4A 0.6590 0.4475 0.3574 0.071 Uiso calc R 1 1 . .
H H4B 0.7669 0.3505 0.3778 0.071 Uiso calc R 1 1 . .
C C5 0.61299(16) 0.2693(2) 0.41977(11) 0.0472(4) Uani d . 1 1 . .
H H5A 0.6443 0.1765 0.4254 0.071 Uiso calc R 1 1 . .
H H5B 0.6142 0.3117 0.4776 0.071 Uiso calc R 1 1 . .
N N6 0.49168(12) 0.26432(15) 0.38337(9) 0.0364(3) Uani d . 1 1 . .
H H6 0.4663(16) 0.342(2) 0.3875(12) 0.037(5) Uiso d . 1 1 . .
C C7 0.41570(17) 0.1642(2) 0.42882(12) 0.0498(4) Uani d . 1 1 . .
H H7A 0.4491 0.0726 0.4232 0.075 Uiso calc R 1 1 . .
H H7B 0.3394 0.1633 0.3993 0.075 Uiso calc R 1 1 . .
C C8 0.3996(2) 0.1943(3) 0.52557(13) 0.0670(6) Uani d . 1 1 . .
H H8A 0.4727 0.1814 0.5571 0.101 Uiso calc R 1 1 . .
H H8B 0.3420 0.1326 0.5484 0.101 Uiso calc R 1 1 . .
H H8C 0.3738 0.2880 0.5325 0.101 Uiso calc R 1 1 . .

loop_
_atom_site_aniso_label
_atom_site_aniso_U_11
_atom_site_aniso_U_22
_atom_site_aniso_U_33
_atom_site_aniso_U_12
_atom_site_aniso_U_13
_atom_site_aniso_U_23
Cu1 0.05315(19) 0.02439(17) 0.05233(19) 0.000 -0.00472(13) 0.000
Cu2 0.03423(15) 0.02483(16) 0.03163(15) 0.000 -0.00377(10) 0.000
C1 0.0654(15) 0.0304(12) 0.0371(11) 0.000 0.0031(10) 0.000
N1 0.0788(16) 0.0256(10) 0.0459(12) 0.000 0.0021(11) 0.000
C2 0.0481(9) 0.0245(7) 0.0590(10) 0.0064(6) -0.0022(8) -0.0026(7)
N2 0.0607(10) 0.0387(9) 0.0736(12) 0.0045(7) 0.0129(9) 0.0000(7)
N3 0.0357(7) 0.0411(8) 0.0437(8) 0.0017(5) -0.0054(6) 0.0045(6)
C4 0.0412(8) 0.0456(10) 0.0543(10) -0.0025(7) -0.0134(7) -0.0085(7)
C5 0.0468(10) 0.0560(10) 0.0381(8) 0.0080(8) -0.0121(7) -0.0049(7)
N6 0.0409(7) 0.0319(7) 0.0361(7) 0.0072(5) -0.0033(5) -0.0012(5)
C7 0.0598(11) 0.0481(10) 0.0418(9) -0.0038(8) 0.0055(8) 0.0033(8)
C8 0.0762(14) 0.0834(17) 0.0418(11) 0.0022(12) 0.0074(10) 0.0042(10)

loop_
_atom_type_symbol
_atom_type_description
_atom_type_scat_dispersion_real
_atom_type_scat_dispersion_imag
_atom_type_scat_source
Cu Cu 0.3201 1.2651 'International Tables Vol C Tables 4.2.6.8 and 6.1.1.4'
N N 0.0061 0.0033 'International Tables Vol C Tables 4.2.6.8 and 6.1.1.4'
C C 0.0033 0.0016 'International Tables Vol C Tables 4.2.6.8 and 6.1.1.4'
H H 0.0000 0.0000 'International Tables Vol C Tables 4.2.6.8 and 6.1.1.4'

loop_
_geom_angle_atom_site_label_1
_geom_angle_atom_site_label_2
_geom_angle_atom_site_label_3
_geom_angle_site_symmetry_1
_geom_angle_site_symmetry_3
_geom_angle
C1 Cu1 C2 . 6_656 121.32(5)
C1 Cu1 C2 . . 121.32(5)
C2 Cu1 C2 6_656 . 117.35(9)
N3 Cu2 N3 . 6_656 152.39(8)
N3 Cu2 N6 . . 83.96(6)
N3 Cu2 N6 6_656 . 92.97(6)
N3 Cu2 N6 . 6_656 92.97(6)
N3 Cu2 N6 6_656 6_656 83.96(6)
N6 Cu2 N6 . 6_656 167.13(8)
N3 Cu2 N1 . . 103.81(4)
N3 Cu2 N1 6_656 . 103.81(4)
N6 Cu2 N1 . . 96.43(4)
N6 Cu2 N1 6_656 . 96.43(4)
N1 C1 Cu1 . . 180.0
C1 N1 Cu2 . . 180.0
N2 C2 Cu1 . . 177.74(15)
C4 N3 Cu2 . . 107.96(10)
C4 N3 H3A . . 110.1
Cu2 N3 H3A . . 110.1
C4 N3 H3B . . 111.2(17)
Cu2 N3 H3B . . 114.1(18)
H3A N3 H3B . . 103.4
N3 C4 C5 . . 107.87(14)
N3 C4 H4A . . 110.1
C5 C4 H4A . . 110.1
N3 C4 H4B . . 110.1
C5 C4 H4B . . 110.1
H4A C4 H4B . . 108.4
N6 C5 C4 . . 108.17(14)
N6 C5 H5A . . 110.1
C4 C5 H5A . . 110.1
N6 C5 H5B . . 110.1
C4 C5 H5B . . 110.1
H5A C5 H5B . . 108.4
C5 N6 C7 . . 113.62(14)
C5 N6 Cu2 . . 107.86(10)
C7 N6 Cu2 . . 115.57(11)
C5 N6 H6 . . 106.0(13)
C7 N6 H6 . . 110.8(13)
Cu2 N6 H6 . . 102.0(13)
N6 C7 C8 . . 114.45(17)
N6 C7 H7A . . 108.6
C8 C7 H7A . . 108.6
N6 C7 H7B . . 108.6
C8 C7 H7B . . 108.6
H7A C7 H7B . . 107.6
C7 C8 H8A . . 109.5
C7 C8 H8B . . 109.5
H8A C8 H8B . . 109.5
C7 C8 H8C . . 109.5
H8A C8 H8C . . 109.5
H8B C8 H8C . . 109.5

loop_
_geom_bond_atom_site_label_1
_geom_bond_atom_site_label_2
_geom_bond_site_symmetry_2
_geom_bond_distance
_geom_bond_publ_flag
Cu1 C1 . 1.931(3) y
Cu1 C2 6_656 1.9406(18) ?
Cu1 C2 . 1.9406(18) y
Cu2 N3 . 2.0403(14) y
Cu2 N3 6_656 2.0403(14) ?
Cu2 N6 . 2.0456(14) y
Cu2 N6 6_656 2.0456(14) ?
Cu2 N1 . 2.142(2) y
C1 N1 . 1.139(4) y
C2 N2 . 1.136(2) y
N3 C4 . 1.473(2) ?
N3 H3A . 0.9000 ?
N3 H3B . 0.79(2) ?
C4 C5 . 1.496(3) ?
C4 H4A . 0.9700 ?
C4 H4B . 0.9700 ?
C5 N6 . 1.479(2) ?
C5 H5A . 0.9700 ?
C5 H5B . 0.9700 ?
N6 C7 . 1.484(2) ?
N6 H6 . 0.81(2) ?
C7 C8 . 1.516(3) ?
C7 H7A . 0.9700 ?
C7 H7B . 0.9700 ?
C8 H8A . 0.9600 ?
C8 H8B . 0.9600 ?
C8 H8C . 0.9600 ?

loop_
_geom_hbond_atom_site_label_D
_geom_hbond_atom_site_label_H
_geom_hbond_atom_site_label_A
_geom_hbond_site_symmetry_A
_geom_hbond_distance_DH
_geom_hbond_distance_HA
_geom_hbond_distance_DA
_geom_hbond_angle_DHA
N3 H3B N2 6_666 0.79(2) 2.49(2) 3.181(2) 147(2)
N6 H6 N2 1_565 0.81(2) 2.34(2) 3.112(2) 160.9(17)

loop_
_geom_torsion_atom_site_label_1
_geom_torsion_atom_site_label_2
_geom_torsion_atom_site_label_3
_geom_torsion_atom_site_label_4
_geom_torsion
N3 C4 C5 N6 -54.69(18)
C5 N6 C7 C8 61.5(2)
